data_7007976
loop_
_publ_author_name
'Tajika, Yasunobu'
'Tsuge, Kiyoshi'
'Sasaki, Yoichi'

_publ_section_title
;
 Mononuclear oxovanadium complexes of tris(2-pyridylmethyl)amine.
;
_journal_issue 8
_journal_name_full 'Dalton transactions (Cambridge, England : 2003)'
_journal_page_first 1438
_journal_page_last 1447
_journal_paper_doi 10.1039/b414532a
_journal_year 2005
_chemical_formula_sum 'C36 H36 Cl2 F12 N8 O P2 V2'
_chemical_formula_weight 1059.45
_space_group_IT_number 2
_symmetry_cell_setting triclinic
_symmetry_Int_Tables_number 2
_symmetry_space_group_name_Hall '-P 1'
_symmetry_space_group_name_H-M 'P -1'
_cell_angle_alpha 64.488(10)
_cell_angle_beta 71.58(1)
_cell_angle_gamma 88.72(2)
_cell_formula_units_Z 1
_cell_length_a 8.485(3)
_cell_length_b 11.126(3)
_cell_length_c 12.709(3)
_cell_measurement_reflns_used 3861
_cell_measurement_temperature 153.1
_cell_measurement_theta_max 27.5
_cell_measurement_theta_min 3.6
_cell_volume 1018.2(5)
_computing_cell_refinement CRYSTALCLEAR
_computing_data_collection CRYSTALCLEAR
_computing_data_reduction 'teXsan Ver. 1.11'
_computing_publication_material 'teXsan Ver. 1.11'
_computing_structure_refinement 'teXsan Ver. 1.10'
_computing_structure_solution SHELXS97
_diffrn_ambient_temperature 153.1500
_diffrn_detector_area_resol_mean 14.6199
_diffrn_measured_fraction_theta_full 87.2000
_diffrn_measured_fraction_theta_max 27.4835
_diffrn_measurement_details
;
scan:
Number of images: 360
Slice: -76.0000 - 104.0000
Image width: 0.5000
Exp time: 50.0000
Rotation axis: Omega
Omega: 0.0000
Chi: 45.0000
Phi: 0.0000
XTD: 40.6489
2theta: 14.0276
scan:
Number of images: 120
Slice: -16.0000 - 44.0000
Image width: 0.5000
Exp time: 50.0000
Rotation axis: Omega
Omega: 0.0000
Chi: 45.0000
Phi: 90.0000
XTD: 40.6489
2theta: 14.0276
;
_diffrn_measurement_device
;
Mercury CCD (2x2 bin mode)
;
_diffrn_measurement_device_details
;
AFC8: Eulerian 3-circle
;
_diffrn_radiation_detector CCD
_diffrn_radiation_monochromator 'Graphite Monochromator'
_diffrn_radiation_source 'Sealed Tube'
_diffrn_radiation_type Molybdenum
_diffrn_radiation_wavelength 0.7107
_diffrn_reflns_av_R_equivalents 0.0120
_diffrn_reflns_limit_h_max 11
_diffrn_reflns_limit_h_min -8
_diffrn_reflns_limit_k_max 7
_diffrn_reflns_limit_k_min -14
_diffrn_reflns_limit_l_max 15
_diffrn_reflns_limit_l_min -16
_diffrn_reflns_reduction_process 'Lp corrections applied'
_diffrn_reflns_theta_full 27.4835
_diffrn_reflns_theta_max 27.4835
_diffrn_reflns_theta_min 3.5680
_diffrn_source_current 50.0000
_diffrn_source_power 2.5000
_diffrn_source_voltage 50.0000
_exptl_absorpt_coefficient_mu 0.768
_exptl_absorpt_correction_T_max 1.0000
_exptl_absorpt_correction_T_min 0.7170
_exptl_absorpt_correction_type multi-scan
_exptl_crystal_colour brown
_exptl_crystal_density_diffrn 1.728
_exptl_crystal_density_method 'not measured'
_exptl_crystal_description plate
_exptl_crystal_size_max 0.70
_exptl_crystal_size_mid 0.24
_exptl_crystal_size_min 0.05
_refine_diff_density_max 0.50
_refine_diff_density_min -0.26
_refine_ls_extinction_method none
_refine_ls_goodness_of_fit_ref 1.566
_refine_ls_hydrogen_treatment noref
_refine_ls_number_parameters 286
_refine_ls_number_reflns 4047
_refine_ls_R_factor_gt 0.0408
_refine_ls_shift/su_max 0.0006
_refine_ls_structure_factor_coef Fsqd
_refine_ls_weighting_details 'w = 1/[\s^2^(Fo^2^) + (0.05500(Max(Fo^2^,0) + 2Fc^2^)/3)^2^]'
_refine_ls_weighting_scheme calc
_refine_ls_wR_factor_ref 0.1178
_reflns_number_gt 3631
_reflns_number_total 4047
_reflns_threshold_expression F^2^>2.0\s(F^2^)
_cod_data_source_file b414532a.txt
_cod_data_source_block '[{V(tpa)Cl}2(O)](PF6)2'
_cod_depositor_comments
;
The following automatic conversions were performed:
'_exptl_absorpt_correction_type' value 'Multi-scan' changed to
'multi-scan' according to
'/home/saulius/struct/CIF-dictionaries/cif_core.dic' dictionary named
'cif_core.dic' version 2.4.1 from 2010-06-29.

Automatic conversion script
Id: cif_fix_enum 1527 2010-12-29 10:47:43Z saulius 
;
_cod_original_sg_symbol_H-M 'P -1         '
_cod_original_formula_sum 'C36 H36 Cl2 F12 N8 O P2 V2 '
_cod_database_code 7007976
_diffrn_number_total 5777
_diffrn_reflns_av_sigmai/deti 0.0326

loop_
_symmetry_equiv_pos_as_xyz
x,y,z
-x,-y,-z

loop_
_atom_site_label
_atom_site_type_symbol
_atom_site_fract_x
_atom_site_fract_y
_atom_site_fract_z
_atom_site_U_iso_or_equiv
_atom_site_adp_type
_atom_site_occupancy
_atom_site_calc_flag
_atom_site_refinement_flags
_atom_site_disorder_assembly
_atom_site_disorder_group
V(1) V 0.53255(4) 0.04572(3) 0.11168(3) 0.0161(1) Uani 1.00 d . . .
Cl(1) Cl 0.81740(7) 0.13807(6) 0.01290(6) 0.0290(2) Uani 1.00 d . . .
P(1) P 1.05351(7) 0.37775(6) 0.33918(6) 0.0225(2) Uani 1.00 d . . .
F(1) F 1.1129(2) 0.3277(2) 0.4572(1) 0.0407(5) Uani 1.00 d . . .
F(2) F 1.2388(2) 0.3832(2) 0.2530(2) 0.0421(4) Uani 1.00 d . . .
F(3) F 0.9894(2) 0.4267(2) 0.2235(1) 0.0377(4) Uani 1.00 d . . .
F(4) F 0.8645(2) 0.3699(1) 0.4263(1) 0.0300(4) Uani 1.00 d . . .
F(5) F 1.0127(2) 0.2243(1) 0.3671(1) 0.0344(4) Uani 1.00 d . . .
F(6) F 1.0912(2) 0.5301(2) 0.3120(2) 0.0473(5) Uani 1.00 d . . .
O(1) O 0.5000 0.0000 0.0000 0.0157(5) Uani 1.00 d S . .
N(1) N 0.2810(2) -0.0369(2) 0.2362(2) 0.0178(4) Uani 1.00 d . . .
N(2) N 0.4146(2) 0.2180(2) 0.0467(2) 0.0174(4) Uani 1.00 d . . .
N(3) N 0.5187(2) 0.1018(2) 0.2611(2) 0.0183(4) Uani 1.00 d . . .
N(4) N 0.5666(2) -0.1517(2) 0.2204(2) 0.0196(5) Uani 1.00 d . . .
C(1) C 0.1731(3) 0.0429(2) 0.1666(2) 0.0222(6) Uani 1.00 d . . .
C(2) C 0.2461(3) 0.1898(2) 0.0870(2) 0.0199(5) Uani 1.00 d . . .
C(3) C 0.1486(3) 0.2889(2) 0.0494(2) 0.0251(6) Uani 1.00 d . . .
C(4) C 0.2244(3) 0.4190(2) -0.0337(2) 0.0287(6) Uani 1.00 d . . .
C(5) C 0.3960(3) 0.4472(2) -0.0755(2) 0.0247(6) Uani 1.00 d . . .
C(6) C 0.4874(3) 0.3448(2) -0.0330(2) 0.0211(5) Uani 1.00 d . . .
C(7) C 0.2452(3) -0.0307(2) 0.3566(2) 0.0245(6) Uani 1.00 d . . .
C(8) C 0.3707(3) 0.0635(2) 0.3547(2) 0.0181(5) Uani 1.00 d . . .
C(9) C 0.3359(3) 0.1037(2) 0.4477(2) 0.0232(6) Uani 1.00 d . . .
C(10) C 0.4573(3) 0.1862(2) 0.4455(2) 0.0275(6) Uani 1.00 d . . .
C(11) C 0.6099(3) 0.2259(2) 0.3508(2) 0.0271(6) Uani 1.00 d . . .
C(12) C 0.6367(3) 0.1825(2) 0.2605(2) 0.0233(6) Uani 1.00 d . . .
C(13) C 0.2665(3) -0.1807(2) 0.2600(2) 0.0198(5) Uani 1.00 d . . .
C(14) C 0.4238(3) -0.2393(2) 0.2788(2) 0.0197(5) Uani 1.00 d . . .
C(15) C 0.4247(3) -0.3760(2) 0.3451(2) 0.0244(6) Uani 1.00 d . . .
C(16) C 0.5773(3) -0.4227(2) 0.3484(2) 0.0303(6) Uani 1.00 d . . .
C(17) C 0.7237(3) -0.3333(3) 0.2890(2) 0.0314(7) Uani 1.00 d . . .
C(18) C 0.7134(3) -0.1988(3) 0.2261(2) 0.0268(6) Uani 1.00 d . . .
H(1) H 0.1602 0.0059 0.1145 0.0266 Uiso 1.00 calc . . .
H(2) H 0.0666 0.0373 0.2243 0.0266 Uiso 1.00 calc . . .
H(3) H 0.0299 0.2684 0.0802 0.0302 Uiso 1.00 calc . . .
H(4) H 0.1583 0.4881 -0.0616 0.0344 Uiso 1.00 calc . . .
H(5) H 0.4503 0.5357 -0.1327 0.0297 Uiso 1.00 calc . . .
H(6) H 0.6059 0.3642 -0.0607 0.0253 Uiso 1.00 calc . . .
H(7) H 0.1381 -0.0024 0.3773 0.0294 Uiso 1.00 calc . . .
H(8) H 0.2438 -0.1183 0.4184 0.0294 Uiso 1.00 calc . . .
H(9) H 0.2300 0.0750 0.5121 0.0278 Uiso 1.00 calc . . .
H(10) H 0.4361 0.2152 0.5084 0.0330 Uiso 1.00 calc . . .
H(11) H 0.6954 0.2823 0.3476 0.0325 Uiso 1.00 calc . . .
H(12) H 0.7419 0.2102 0.1955 0.0279 Uiso 1.00 calc . . .
H(13) H 0.1726 -0.2303 0.3322 0.0238 Uiso 1.00 calc . . .
H(14) H 0.2517 -0.1862 0.1910 0.0238 Uiso 1.00 calc . . .
H(15) H 0.3234 -0.4364 0.3873 0.0293 Uiso 1.00 calc . . .
H(16) H 0.5811 -0.5162 0.3916 0.0363 Uiso 1.00 calc . . .
H(17) H 0.8285 -0.3640 0.2915 0.0377 Uiso 1.00 calc . . .
H(18) H 0.8132 -0.1368 0.1851 0.0321 Uiso 1.00 calc . . .

loop_
_atom_site_aniso_label
_atom_site_aniso_U_11
_atom_site_aniso_U_22
_atom_site_aniso_U_33
_atom_site_aniso_U_12
_atom_site_aniso_U_13
_atom_site_aniso_U_23
V(1) 0.0126(2) 0.0165(2) 0.0173(2) 0.0009(1) -0.0041(1) -0.0065(1)
Cl(1) 0.0221(3) 0.0347(3) 0.0315(3) -0.0015(2) -0.0082(2) -0.0163(3)
P(1) 0.0175(3) 0.0214(3) 0.0246(3) 0.0031(2) -0.0076(2) -0.0065(2)
F(1) 0.0426(10) 0.052(1) 0.0405(9) 0.0242(8) -0.0279(8) -0.0238(8)
F(2) 0.0181(8) 0.0488(10) 0.0383(9) 0.0037(7) -0.0010(6) -0.0068(7)
F(3) 0.0347(9) 0.0483(10) 0.0271(8) 0.0114(7) -0.0147(6) -0.0115(7)
F(4) 0.0222(7) 0.0368(8) 0.0309(8) 0.0085(6) -0.0055(6) -0.0176(7)
F(5) 0.0342(8) 0.0256(7) 0.0387(9) 0.0037(6) -0.0061(7) -0.0147(7)
F(6) 0.0377(9) 0.0259(8) 0.080(1) 0.0031(7) -0.0286(9) -0.0194(8)
O(1) 0.0102(10) 0.0162(10) 0.0168(10) 0.0001(7) -0.0027(8) -0.0051(8)
N(1) 0.0165(9) 0.0171(9) 0.0166(8) -0.0012(7) -0.0033(7) -0.0061(7)
N(2) 0.0145(9) 0.0180(8) 0.0194(9) 0.0017(7) -0.0051(7) -0.0086(7)
N(3) 0.0157(9) 0.0177(8) 0.0202(9) 0.0018(7) -0.0064(7) -0.0072(7)
N(4) 0.0189(10) 0.0201(9) 0.0202(9) 0.0052(7) -0.0079(7) -0.0087(7)
C(1) 0.014(1) 0.020(1) 0.029(1) 0.0000(8) -0.0062(9) -0.0092(9)
C(2) 0.018(1) 0.023(1) 0.021(1) 0.0022(8) -0.0060(8) -0.0118(9)
C(3) 0.018(1) 0.028(1) 0.029(1) 0.0061(9) -0.0087(9) -0.0122(10)
C(4) 0.030(1) 0.026(1) 0.028(1) 0.0112(10) -0.012(1) -0.009(1)
C(5) 0.030(1) 0.019(1) 0.022(1) 0.0018(9) -0.0076(9) -0.0060(9)
C(6) 0.022(1) 0.019(1) 0.021(1) 0.0009(8) -0.0060(8) -0.0085(9)
C(7) 0.021(1) 0.027(1) 0.020(1) -0.0046(9) -0.0001(9) -0.0112(9)
C(8) 0.017(1) 0.0164(10) 0.018(1) 0.0037(8) -0.0067(8) -0.0050(8)
C(9) 0.023(1) 0.025(1) 0.022(1) 0.0071(9) -0.0081(9) -0.0106(9)
C(10) 0.035(1) 0.029(1) 0.029(1) 0.012(1) -0.017(1) -0.018(1)
C(11) 0.028(1) 0.027(1) 0.034(1) 0.0030(9) -0.016(1) -0.016(1)
C(12) 0.019(1) 0.025(1) 0.029(1) 0.0029(9) -0.0108(9) -0.0127(10)
C(13) 0.017(1) 0.0171(10) 0.021(1) -0.0018(8) -0.0040(8) -0.0068(8)
C(14) 0.026(1) 0.019(1) 0.0148(10) 0.0028(8) -0.0076(8) -0.0074(8)
C(15) 0.035(1) 0.019(1) 0.019(1) 0.0030(9) -0.0092(9) -0.0078(9)
C(16) 0.044(2) 0.023(1) 0.024(1) 0.011(1) -0.011(1) -0.0101(10)
C(17) 0.031(1) 0.034(1) 0.031(1) 0.018(1) -0.014(1) -0.015(1)
C(18) 0.024(1) 0.030(1) 0.028(1) 0.0088(10) -0.0121(10) -0.013(1)

loop_
_atom_type_symbol
_atom_type_description
_atom_type_scat_dispersion_real
_atom_type_scat_dispersion_imag
_atom_type_scat_source
C C 0.003 0.002
;International Tables for Crystallography
(1992, Vol. C, Tables 4.2.6.8 and 6.1.1.1)
;
H H 0.000 0.000
;International Tables for Crystallography
(1992, Vol. C, Table 6.1.1.2)
;
N N 0.006 0.003
;International Tables for Crystallography
(1992, Vol. C, Tables 4.2.6.8 and 6.1.1.1)
;
O O 0.011 0.006
;International Tables for Crystallography
(1992, Vol. C, Tables 4.2.6.8 and 6.1.1.1)
;
V V 0.300 0.529
;International Tables for Crystallography
(1992, Vol. C, Tables 4.2.6.8 and 6.1.1.1)
;
P P 0.102 0.094
;International Tables for Crystallography
(1992, Vol. C, Tables 4.2.6.8 and 6.1.1.1)
;
F F 0.017 0.010
;International Tables for Crystallography
(1992, Vol. C, Tables 4.2.6.8 and 6.1.1.1)
;
Cl Cl 0.148 0.159
;International Tables for Crystallography
(1992, Vol. C, Tables 4.2.6.8 and 6.1.1.1)
;

loop_
_geom_angle_atom_site_label_1
_geom_angle_atom_site_label_2
_geom_angle_atom_site_label_3
_geom_angle
_geom_angle_site_symmetry_1
_geom_angle_site_symmetry_2
_geom_angle_site_symmetry_3
_geom_angle_publ_flag
Cl(1) V(1) O(1) 100.48(2) . . . yes
Cl(1) V(1) N(1) 167.39(5) . . . yes
Cl(1) V(1) N(2) 101.25(5) . . . yes
Cl(1) V(1) N(3) 89.96(5) . . . yes
Cl(1) V(1) N(4) 97.72(5) . . . yes
O(1) V(1) N(1) 91.85(5) . . . yes
O(1) V(1) N(2) 89.95(5) . . . yes
O(1) V(1) N(3) 168.73(5) . . . yes
O(1) V(1) N(4) 91.89(5) . . . yes
N(1) V(1) N(2) 81.25(7) . . . yes
N(1) V(1) N(3) 77.96(7) . . . yes
N(1) V(1) N(4) 79.07(7) . . . yes
N(2) V(1) N(3) 83.80(7) . . . yes
N(2) V(1) N(4) 160.28(7) . . . yes
N(3) V(1) N(4) 90.90(7) . . . yes
F(1) P(1) F(2) 90.68(9) . . . yes
F(1) P(1) F(3) 178.57(9) . . . yes
F(1) P(1) F(4) 89.69(8) . . . yes
F(1) P(1) F(5) 90.02(9) . . . yes
F(1) P(1) F(6) 90.28(9) . . . yes
F(2) P(1) F(3) 90.69(9) . . . yes
F(2) P(1) F(4) 178.94(9) . . . yes
F(2) P(1) F(5) 89.68(9) . . . yes
F(2) P(1) F(6) 91.05(10) . . . yes
F(3) P(1) F(4) 88.92(8) . . . yes
F(3) P(1) F(5) 89.62(9) . . . yes
F(3) P(1) F(6) 90.05(10) . . . yes
F(4) P(1) F(5) 89.33(8) . . . yes
F(4) P(1) F(6) 89.93(9) . . . yes
F(5) P(1) F(6) 179.20(9) . . . yes
V(1) O(1) V(1) 180.0 . . 2_655 yes
V(1) N(1) C(1) 104.7(1) . . . yes
V(1) N(1) C(7) 113.2(1) . . . yes
V(1) N(1) C(13) 104.7(1) . . . yes
C(1) N(1) C(7) 111.7(2) . . . yes
C(1) N(1) C(13) 113.1(2) . . . yes
C(7) N(1) C(13) 109.1(2) . . . yes
V(1) N(2) C(2) 112.7(1) . . . yes
V(1) N(2) C(6) 127.9(1) . . . yes
C(2) N(2) C(6) 119.2(2) . . . yes
V(1) N(3) C(8) 115.8(1) . . . yes
V(1) N(3) C(12) 126.2(1) . . . yes
C(8) N(3) C(12) 117.5(2) . . . yes
V(1) N(4) C(14) 113.3(1) . . . yes
V(1) N(4) C(18) 127.1(2) . . . yes
C(14) N(4) C(18) 119.1(2) . . . yes
N(1) C(1) C(2) 112.6(2) . . . yes
N(1) C(1) H(1) 108.7 . . . no
N(1) C(1) H(2) 108.7 . . . no
C(2) C(1) H(1) 108.7 . . . no
C(2) C(1) H(2) 108.7 . . . no
H(1) C(1) H(2) 109.5 . . . no
N(2) C(2) C(1) 116.6(2) . . . yes
N(2) C(2) C(3) 121.0(2) . . . yes
C(1) C(2) C(3) 122.3(2) . . . yes
C(2) C(3) C(4) 119.5(2) . . . yes
C(2) C(3) H(3) 120.2 . . . no
C(4) C(3) H(3) 120.2 . . . no
C(3) C(4) C(5) 119.4(2) . . . yes
C(3) C(4) H(4) 120.3 . . . no
C(5) C(4) H(4) 120.3 . . . no
C(4) C(5) C(6) 118.7(2) . . . yes
C(4) C(5) H(5) 120.7 . . . no
C(6) C(5) H(5) 120.7 . . . no
N(2) C(6) C(5) 122.2(2) . . . yes
N(2) C(6) H(6) 118.9 . . . no
C(5) C(6) H(6) 118.9 . . . no
N(1) C(7) C(8) 114.1(2) . . . yes
N(1) C(7) H(7) 108.3 . . . no
N(1) C(7) H(8) 108.3 . . . no
C(8) C(7) H(7) 108.3 . . . no
C(8) C(7) H(8) 108.3 . . . no
H(7) C(7) H(8) 109.5 . . . no
N(3) C(8) C(7) 116.5(2) . . . yes
N(3) C(8) C(9) 122.7(2) . . . yes
C(7) C(8) C(9) 120.7(2) . . . yes
C(8) C(9) C(10) 119.1(2) . . . yes
C(8) C(9) H(9) 120.5 . . . no
C(10) C(9) H(9) 120.5 . . . no
C(9) C(10) C(11) 119.0(2) . . . yes
C(9) C(10) H(10) 120.5 . . . no
C(11) C(10) H(10) 120.5 . . . no
C(10) C(11) C(12) 119.1(2) . . . yes
C(10) C(11) H(11) 120.4 . . . no
C(12) C(11) H(11) 120.4 . . . no
N(3) C(12) C(11) 122.6(2) . . . yes
N(3) C(12) H(12) 118.7 . . . no
C(11) C(12) H(12) 118.7 . . . no
N(1) C(13) C(14) 110.0(2) . . . yes
N(1) C(13) H(13) 109.3 . . . no
N(1) C(13) H(14) 109.3 . . . no
C(14) C(13) H(13) 109.3 . . . no
C(14) C(13) H(14) 109.3 . . . no
H(13) C(13) H(14) 109.5 . . . no
N(4) C(14) C(13) 116.1(2) . . . yes
N(4) C(14) C(15) 121.5(2) . . . yes
C(13) C(14) C(15) 122.3(2) . . . yes
C(14) C(15) C(16) 118.5(2) . . . yes
C(14) C(15) H(15) 120.7 . . . no
C(16) C(15) H(15) 120.7 . . . no
C(15) C(16) C(17) 120.2(2) . . . yes
C(15) C(16) H(16) 119.9 . . . no
C(17) C(16) H(16) 119.9 . . . no
C(16) C(17) C(18) 118.2(2) . . . yes
C(16) C(17) H(17) 120.9 . . . no
C(18) C(17) H(17) 120.9 . . . no
N(4) C(18) C(17) 122.5(2) . . . yes
N(4) C(18) H(18) 118.8 . . . no
C(17) C(18) H(18) 118.8 . . . no

loop_
_geom_bond_atom_site_label_1
_geom_bond_atom_site_label_2
_geom_bond_distance
_geom_bond_site_symmetry_1
_geom_bond_site_symmetry_2
_geom_bond_publ_flag
V(1) Cl(1) 2.3570(9) . . yes
V(1) O(1) 1.7960(3) . . yes
V(1) N(1) 2.146(2) . . yes
V(1) N(2) 2.105(2) . . yes
V(1) N(3) 2.211(2) . . yes
V(1) N(4) 2.104(2) . . yes
P(1) F(1) 1.599(2) . . yes
P(1) F(2) 1.592(2) . . yes
P(1) F(3) 1.599(2) . . yes
P(1) F(4) 1.615(2) . . yes
P(1) F(5) 1.609(2) . . yes
P(1) F(6) 1.595(2) . . yes
N(1) C(1) 1.486(3) . . yes
N(1) C(7) 1.495(3) . . yes
N(1) C(13) 1.496(3) . . yes
N(2) C(2) 1.351(3) . . yes
N(2) C(6) 1.346(3) . . yes
N(3) C(8) 1.347(3) . . yes
N(3) C(12) 1.355(3) . . yes
N(4) C(14) 1.353(3) . . yes
N(4) C(18) 1.352(3) . . yes
C(1) C(2) 1.518(3) . . yes
C(1) H(1) 0.950 . . no
C(1) H(2) 0.950 . . no
C(2) C(3) 1.372(3) . . yes
C(3) C(4) 1.386(3) . . yes
C(3) H(3) 0.950 . . no
C(4) C(5) 1.375(4) . . yes
C(4) H(4) 0.950 . . no
C(5) C(6) 1.373(3) . . yes
C(5) H(5) 0.950 . . no
C(6) H(6) 0.950 . . no
C(7) C(8) 1.499(3) . . yes
C(7) H(7) 0.950 . . no
C(7) H(8) 0.950 . . no
C(8) C(9) 1.383(3) . . yes
C(9) C(10) 1.381(3) . . yes
C(9) H(9) 0.950 . . no
C(10) C(11) 1.380(4) . . yes
C(10) H(10) 0.950 . . no
C(11) C(12) 1.381(3) . . yes
C(11) H(11) 0.950 . . no
C(12) H(12) 0.950 . . no
C(13) C(14) 1.514(3) . . yes
C(13) H(13) 0.950 . . no
C(13) H(14) 0.950 . . no
C(14) C(15) 1.386(3) . . yes
C(15) C(16) 1.390(4) . . yes
C(15) H(15) 0.950 . . no
C(16) C(17) 1.385(4) . . yes
C(16) H(16) 0.950 . . no
C(17) C(18) 1.376(4) . . yes
C(17) H(17) 0.950 . . no
C(18) H(18) 0.950 . . no
